data_7242364
loop_
_publ_author_name
'Chunikhin, Sergey S.'
'Ershov, Oleg V.'
'Yatsenko, Alexandr V.'
'Tafeenko, Viktor A.'
'Dmitrieva, Natalia E.'
'Ievlev, Mikhail Yu.'

_publ_section_title
;
 Alkali metal salts of a tetracyanopyridine (TCPy) derivative: structure
 characterization and luminescence properties
;
_journal_issue 15
_journal_name_full CrystEngComm
_journal_page_first 2816
_journal_page_last 2824
_journal_paper_doi 10.1039/D1CE00028D
_journal_volume 23
_journal_year 2021
_chemical_formula_moiety 'C17 H10 N5 Na1 O1'
_chemical_formula_sum 'C17 H10 N5 Na O'
_chemical_formula_weight 323.29
_space_group_crystal_system monoclinic
_space_group_IT_number 15
_space_group_name_Hall '-C 2yc'
_space_group_name_H-M_alt 'C 1 2/c 1'
_atom_sites_solution_hydrogens mixed
_audit_creation_method SHELXL-2014/7
_audit_update_record
;
2020-04-27 deposited with the CCDC.	2021-03-08 downloaded from the CCDC.
;
_cell_angle_alpha 90
_cell_angle_beta 116.722(2)
_cell_angle_gamma 90
_cell_formula_units_Z 8
_cell_length_a 18.6417(5)
_cell_length_b 6.1755(2)
_cell_length_c 30.2781(11)
_cell_measurement_reflns_used 7634
_cell_measurement_temperature 295(2)
_cell_measurement_theta_max 65.5
_cell_measurement_theta_min 4.5
_cell_volume 3113.40(18)
_computing_structure_refinement 'SHELXL-2014/7 (Sheldrick, 2014)'
_diffrn_ambient_temperature 295
_diffrn_detector Pilatus100K
_diffrn_detector_area_resol_mean 5.81
_diffrn_detector_type STOE
_diffrn_measured_fraction_theta_full 0.991
_diffrn_measured_fraction_theta_max 0.985
_diffrn_measurement_device_type 'stadivari pilatus100k'
_diffrn_measurement_method 'rotation method'
_diffrn_radiation_collimation 'focusing mirrors'
_diffrn_radiation_monochromator none
_diffrn_radiation_polarisn_norm 0
_diffrn_radiation_type 'Cu K\a'
_diffrn_radiation_wavelength 1.54186
_diffrn_reflns_av_R_equivalents 0.0289
_diffrn_reflns_av_unetI/netI 0.0314
_diffrn_reflns_Laue_measured_fraction_full 0.991
_diffrn_reflns_Laue_measured_fraction_max 0.985
_diffrn_reflns_limit_h_max 16
_diffrn_reflns_limit_h_min -23
_diffrn_reflns_limit_k_max 6
_diffrn_reflns_limit_k_min -7
_diffrn_reflns_limit_l_max 37
_diffrn_reflns_limit_l_min -25
_diffrn_reflns_number 15887
_diffrn_reflns_point_group_measured_fraction_full 0.991
_diffrn_reflns_point_group_measured_fraction_max 0.985
_diffrn_reflns_theta_full 67.686
_diffrn_reflns_theta_max 75.269
_diffrn_reflns_theta_min 4.826
_diffrn_source 'Cu GeniX 3D'
_diffrn_source_current 0.600
_diffrn_source_power 0.030
_diffrn_source_voltage 50
_exptl_absorpt_coefficient_mu 0.988
_exptl_absorpt_correction_T_max 0.857
_exptl_absorpt_correction_T_min 0.801
_exptl_absorpt_correction_type multi-scan
_exptl_absorpt_process_details
;
[c.f. r.h. blessing, acta cryst. (1995), a51, 33-38]
;
_exptl_crystal_colour yellow
_exptl_crystal_density_diffrn 1.379
_exptl_crystal_description needle
_exptl_crystal_F_000 1328
_exptl_crystal_size_max .26
_exptl_crystal_size_mid .16
_exptl_crystal_size_min .15
_refine_diff_density_max 0.211
_refine_diff_density_min -0.211
_refine_diff_density_rms 0.046
_refine_ls_extinction_coef 0.00065(13)
_refine_ls_extinction_expression Fc^*^=kFc[1+0.001xFc^2^\l^3^/sin(2\q)]^-1/4^
_refine_ls_extinction_method 'SHELXL-2014/7 (Sheldrick 2014'
_refine_ls_goodness_of_fit_ref 0.929
_refine_ls_hydrogen_treatment mixed
_refine_ls_matrix_type full
_refine_ls_number_parameters 227
_refine_ls_number_reflns 3178
_refine_ls_number_restraints 0
_refine_ls_restrained_S_all 0.929
_refine_ls_R_factor_all 0.0664
_refine_ls_R_factor_gt 0.0435
_refine_ls_shift/su_max 0.000
_refine_ls_shift/su_mean 0.000
_refine_ls_structure_factor_coef Fsqd
_refine_ls_weighting_details 'w=1/[\s^2^(Fo^2^)+(0.0880P)^2^] where P=(Fo^2^+2Fc^2^)/3'
_refine_ls_weighting_scheme calc
_refine_ls_wR_factor_gt 0.1186
_refine_ls_wR_factor_ref 0.1338
_reflns_Friedel_coverage 0.000
_reflns_number_gt 2084
_reflns_number_total 3178
_reflns_threshold_expression 'I > 2\s(I)'
_cod_data_source_file d1ce00028d2.cif
_cod_data_source_block ss140_na
_cod_depositor_comments 'Adding full bibliography for 7242361--7242365.cif.'
_cod_original_sg_symbol_H-M 'C 2/c'
_cod_original_formula_sum 'C17 H10 N5 Na1 O1'
_cod_database_code 7242364
_shelx_shelxl_version_number 2014/7
_shelx_space_group_comment
;
The symmetry employed for this shelxl refinement is uniquely defined
by the following loop, which should always be used as a source of
symmetry information in preference to the above space-group names.
They are only intended as comments.
;

loop_
_space_group_symop_operation_xyz
'x, y, z'
'-x, y, -z+1/2'
'x+1/2, y+1/2, z'
'-x+1/2, y+1/2, -z+1/2'
'-x, -y, -z'
'x, -y, z-1/2'
'-x+1/2, -y+1/2, -z'
'x+1/2, -y+1/2, z-1/2'

loop_
_atom_site_label
_atom_site_type_symbol
_atom_site_fract_x
_atom_site_fract_y
_atom_site_fract_z
_atom_site_U_iso_or_equiv
_atom_site_adp_type
_atom_site_occupancy
_atom_site_site_symmetry_order
_atom_site_calc_flag
_atom_site_refinement_flags_posn
_atom_site_refinement_flags_adp
_atom_site_refinement_flags_occupancy
_atom_site_disorder_assembly
_atom_site_disorder_group
Na1 Na 0.46627(4) 0.23762(13) 0.51251(3) 0.0561(3) Uani 1 1 d . . . . .
O1 O 0.51217(10) -0.0922(3) 0.55581(7) 0.0642(5) Uani 1 1 d . . . . .
N1 N 0.39323(9) 0.8926(3) 0.61735(6) 0.0458(4) Uani 1 1 d . . . . .
N2 N 0.41121(11) 0.4578(3) 0.55429(8) 0.0642(5) Uani 1 1 d . . . . .
N3 N 0.16101(11) 0.4571(3) 0.51996(8) 0.0647(5) Uani 1 1 d . . . . .
N4 N 0.10355(10) 0.9091(3) 0.55390(8) 0.0616(5) Uani 1 1 d . . . . .
N5 N 0.17563(13) 1.3813(4) 0.63868(8) 0.0810(7) Uani 1 1 d . . . . .
C2 C 0.31390(10) 0.8404(3) 0.59235(7) 0.0429(4) Uani 1 1 d . . . . .
C3 C 0.25650(11) 0.9715(3) 0.59802(7) 0.0438(4) Uani 1 1 d . . . . .
C4 C 0.28348(11) 1.1552(3) 0.62846(7) 0.0448(5) Uani 1 1 d . . . . .
C5 C 0.36391(11) 1.2107(3) 0.65308(7) 0.0458(5) Uani 1 1 d . . . . .
C6 C 0.41700(11) 1.0673(3) 0.64595(7) 0.0447(4) Uani 1 1 d . . . . .
C7 C 0.29677(11) 0.6491(3) 0.56318(7) 0.0440(4) Uani 1 1 d . . . . .
C8 C 0.36002(11) 0.5448(3) 0.55853(7) 0.0478(5) Uani 1 1 d . . . . .
C9 C 0.22120(11) 0.5477(3) 0.53889(8) 0.0483(5) Uani 1 1 d . . . . .
C10 C 0.17183(11) 0.9310(3) 0.57325(8) 0.0480(5) Uani 1 1 d . . . . .
C11 C 0.22435(12) 1.2848(4) 0.63468(8) 0.0550(5) Uani 1 1 d . . . . .
C12 C 0.39210(13) 1.4065(4) 0.68584(8) 0.0570(6) Uani 1 1 d . . . . .
H12A H 0.4145 1.5096 0.6717 0.085 Uiso 1 1 calc R U . . .
H12B H 0.4324 1.3644 0.7180 0.085 Uiso 1 1 calc R U . . .
H12C H 0.3475 1.4708 0.6887 0.085 Uiso 1 1 calc R U . . .
C13 C 0.50593(11) 1.0965(3) 0.67441(8) 0.0475(5) Uani 1 1 d . . . . .
C14 C 0.55052(12) 0.9393(4) 0.70854(8) 0.0552(5) Uani 1 1 d . . . . .
H14 H 0.5252 0.8152 0.7119 0.066 Uiso 1 1 calc R U . . .
C15 C 0.63196(13) 0.9653(4) 0.73747(9) 0.0654(6) Uani 1 1 d . . . . .
H15 H 0.6610 0.8609 0.7609 0.078 Uiso 1 1 calc R U . . .
C16 C 0.67026(13) 1.1453(5) 0.73172(9) 0.0668(7) Uani 1 1 d . . . . .
H16 H 0.7252 1.1624 0.7510 0.080 Uiso 1 1 calc R U . . .
C17 C 0.62747(14) 1.2990(5) 0.69759(10) 0.0687(7) Uani 1 1 d . . . . .
H17 H 0.6537 1.4198 0.6935 0.082 Uiso 1 1 calc R U . . .
C18 C 0.54530(13) 1.2769(4) 0.66890(9) 0.0598(6) Uani 1 1 d . . . . .
H18 H 0.5166 1.3831 0.6460 0.072 Uiso 1 1 calc R U . . .
H11 H 0.5578(19) -0.082(5) 0.5856(11) 0.084(9) Uiso 1 1 d . . . . .
H12 H 0.480(3) -0.170(7) 0.5632(15) 0.150(18) Uiso 1 1 d . . . . .

loop_
_atom_site_aniso_label
_atom_site_aniso_U_11
_atom_site_aniso_U_22
_atom_site_aniso_U_33
_atom_site_aniso_U_23
_atom_site_aniso_U_13
_atom_site_aniso_U_12
Na1 0.0375(4) 0.0507(5) 0.0750(6) -0.0122(4) 0.0206(4) -0.0016(3)
O1 0.0410(8) 0.0713(11) 0.0745(11) 0.0048(9) 0.0207(8) 0.0009(7)
N1 0.0313(8) 0.0445(9) 0.0557(9) -0.0050(7) 0.0142(7) -0.0030(6)
N2 0.0464(10) 0.0697(12) 0.0736(13) -0.0155(10) 0.0245(9) 0.0015(9)
N3 0.0421(9) 0.0590(11) 0.0834(13) -0.0175(10) 0.0196(9) -0.0108(9)
N4 0.0343(9) 0.0673(12) 0.0771(13) -0.0126(10) 0.0195(9) 0.0017(8)
N5 0.0577(12) 0.1054(18) 0.0703(14) -0.0196(13) 0.0204(10) 0.0233(12)
C2 0.0301(9) 0.0452(10) 0.0466(10) 0.0021(8) 0.0113(8) -0.0003(7)
C3 0.0333(9) 0.0462(10) 0.0482(10) -0.0006(8) 0.0150(8) -0.0011(7)
C4 0.0366(9) 0.0469(10) 0.0472(10) -0.0003(8) 0.0157(8) 0.0040(8)
C5 0.0402(10) 0.0447(10) 0.0457(10) -0.0014(8) 0.0133(8) -0.0011(8)
C6 0.0349(9) 0.0450(10) 0.0482(10) -0.0009(8) 0.0135(8) -0.0029(8)
C7 0.0310(9) 0.0437(10) 0.0509(11) -0.0036(8) 0.0127(8) -0.0012(7)
C8 0.0376(9) 0.0468(10) 0.0510(11) -0.0056(9) 0.0129(8) -0.0054(8)
C9 0.0362(9) 0.0466(10) 0.0576(11) -0.0049(9) 0.0171(9) -0.0008(8)
C10 0.0341(10) 0.0494(11) 0.0574(12) -0.0051(9) 0.0177(9) 0.0027(8)
C11 0.0428(11) 0.0637(13) 0.0512(12) -0.0083(10) 0.0147(9) 0.0058(10)
C12 0.0503(12) 0.0531(12) 0.0587(12) -0.0103(10) 0.0166(10) -0.0031(9)
C13 0.0353(9) 0.0498(11) 0.0532(11) -0.0084(9) 0.0163(8) -0.0041(8)
C14 0.0410(10) 0.0541(12) 0.0637(13) -0.0026(10) 0.0176(9) 0.0003(9)
C15 0.0392(11) 0.0770(16) 0.0680(14) -0.0033(12) 0.0135(10) 0.0080(11)
C16 0.0325(10) 0.0903(18) 0.0661(15) -0.0177(13) 0.0118(10) -0.0068(11)
C17 0.0459(12) 0.0790(17) 0.0750(16) -0.0126(13) 0.0216(12) -0.0238(12)
C18 0.0434(11) 0.0639(14) 0.0609(13) -0.0026(11) 0.0136(10) -0.0115(10)

loop_
_atom_type_symbol
_atom_type_description
_atom_type_scat_dispersion_real
_atom_type_scat_dispersion_imag
_atom_type_scat_source
C C 0.0181 0.0091 'International Tables Vol C Tables 4.2.6.8 and 6.1.1.4'
H H 0.0000 0.0000 'International Tables Vol C Tables 4.2.6.8 and 6.1.1.4'
N N 0.0311 0.0180 'International Tables Vol C Tables 4.2.6.8 and 6.1.1.4'
O O 0.0492 0.0322 'International Tables Vol C Tables 4.2.6.8 and 6.1.1.4'
Na Na 0.1353 0.1239 'International Tables Vol C Tables 4.2.6.8 and 6.1.1.4'

loop_
_geom_angle_atom_site_label_1
_geom_angle_atom_site_label_2
_geom_angle_atom_site_label_3
_geom_angle
_geom_angle_site_symmetry_1
_geom_angle_site_symmetry_3
_geom_angle_publ_flag
O1 Na1 N2 109.41(8) . . ?
O1 Na1 N3 80.94(7) . 7_556 ?
N2 Na1 N3 85.53(7) . 7_556 ?
O1 Na1 O1 89.81(7) . 5_656 ?
N2 Na1 O1 158.74(8) . 5_656 ?
N3 Na1 O1 88.75(7) 7_556 5_656 ?
O1 Na1 N4 93.04(7) . 3_545 ?
N2 Na1 N4 94.57(7) . 3_545 ?
N3 Na1 N4 173.62(8) 7_556 3_545 ?
O1 Na1 N4 93.35(7) 5_656 3_545 ?
O1 Na1 N4 170.38(7) . 7_566 ?
N2 Na1 N4 76.63(7) . 7_566 ?
N3 Na1 N4 92.30(7) 7_556 7_566 ?
O1 Na1 N4 83.17(6) 5_656 7_566 ?
N4 Na1 N4 93.93(6) 3_545 7_566 ?
O1 Na1 Na1 45.90(5) . 5_656 ?
N2 Na1 Na1 154.12(8) . 5_656 ?
N3 Na1 Na1 82.83(6) 7_556 5_656 ?
O1 Na1 Na1 43.91(5) 5_656 5_656 ?
N4 Na1 Na1 94.52(5) 3_545 5_656 ?
N4 Na1 Na1 126.75(6) 7_566 5_656 ?
O1 Na1 Na1 143.29(6) . 5_666 ?
N2 Na1 Na1 82.83(6) . 5_666 ?
N3 Na1 Na1 135.46(7) 7_556 5_666 ?
O1 Na1 Na1 87.01(6) 5_656 5_666 ?
N4 Na1 Na1 50.75(5) 3_545 5_666 ?
N4 Na1 Na1 43.18(4) 7_566 5_666 ?
Na1 Na1 Na1 121.23(5) 5_656 5_666 ?
Na1 O1 Na1 90.19(7) . 5_656 ?
Na1 O1 H11 115.4(19) . . ?
Na1 O1 H11 114.8(18) 5_656 . ?
Na1 O1 H12 120(3) . . ?
Na1 O1 H12 114(3) 5_656 . ?
H11 O1 H12 103(3) . . ?
C6 N1 C2 120.99(16) . . ?
C8 N2 Na1 154.47(17) . . ?
C9 N3 Na1 174.6(2) . 7_556 ?
C10 N4 Na1 161.83(18) . 3_455 ?
C10 N4 Na1 108.69(17) . 7_566 ?
Na1 N4 Na1 86.07(6) 3_455 7_566 ?
N1 C2 C3 119.26(17) . . ?
N1 C2 C7 115.22(17) . . ?
C3 C2 C7 125.49(17) . . ?
C4 C3 C2 118.40(16) . . ?
C4 C3 C10 118.02(17) . . ?
C2 C3 C10 123.56(18) . . ?
C5 C4 C3 122.33(18) . . ?
C5 C4 C11 119.93(19) . . ?
C3 C4 C11 117.72(17) . . ?
C4 C5 C6 115.19(18) . . ?
C4 C5 C12 121.85(18) . . ?
C6 C5 C12 122.95(17) . . ?
N1 C6 C5 123.80(16) . . ?
N1 C6 C13 115.57(17) . . ?
C5 C6 C13 120.44(17) . . ?
C8 C7 C9 115.54(18) . . ?
C8 C7 C2 118.59(16) . . ?
C9 C7 C2 125.85(18) . . ?
N2 C8 C7 179.2(2) . . ?
N3 C9 C7 177.2(2) . . ?
N4 C10 C3 176.6(2) . . ?
N5 C11 C4 177.4(3) . . ?
C5 C12 H12A 109.5 . . ?
C5 C12 H12B 109.5 . . ?
H12A C12 H12B 109.5 . . ?
C5 C12 H12C 109.5 . . ?
H12A C12 H12C 109.5 . . ?
H12B C12 H12C 109.5 . . ?
C18 C13 C14 118.65(19) . . ?
C18 C13 C6 122.51(19) . . ?
C14 C13 C6 118.82(19) . . ?
C15 C14 C13 120.7(2) . . ?
C15 C14 H14 119.6 . . ?
C13 C14 H14 119.6 . . ?
C16 C15 C14 120.0(2) . . ?
C16 C15 H15 120.0 . . ?
C14 C15 H15 120.0 . . ?
C17 C16 C15 119.9(2) . . ?
C17 C16 H16 120.0 . . ?
C15 C16 H16 120.0 . . ?
C16 C17 C18 120.7(2) . . ?
C16 C17 H17 119.7 . . ?
C18 C17 H17 119.7 . . ?
C13 C18 C17 120.0(2) . . ?
C13 C18 H18 120.0 . . ?
C17 C18 H18 120.0 . . ?

loop_
_geom_bond_atom_site_label_1
_geom_bond_atom_site_label_2
_geom_bond_distance
_geom_bond_site_symmetry_2
_geom_bond_publ_flag
Na1 O1 2.365(2) . ?
Na1 N2 2.381(2) . ?
Na1 N3 2.4380(19) 7_556 ?
Na1 O1 2.449(2) 5_656 ?
Na1 N4 2.5214(19) 3_545 ?
Na1 N4 2.853(2) 7_566 ?
Na1 Na1 3.4097(16) 5_656 ?
Na1 Na1 3.6761(17) 5_666 ?
O1 Na1 2.449(2) 5_656 ?
O1 H11 0.92(3) . ?
O1 H12 0.87(4) . ?
N1 C6 1.329(2) . ?
N1 C2 1.363(2) . ?
N2 C8 1.151(3) . ?
N3 C9 1.150(3) . ?
N3 Na1 2.4381(19) 7_556 ?
N4 C10 1.145(2) . ?
N4 Na1 2.5214(19) 3_455 ?
N4 Na1 2.853(2) 7_566 ?
N5 C11 1.137(3) . ?
C2 C3 1.413(3) . ?
C2 C7 1.422(3) . ?
C3 C4 1.404(3) . ?
C3 C10 1.432(2) . ?
C4 C5 1.384(3) . ?
C4 C11 1.441(3) . ?
C5 C6 1.415(3) . ?
C5 C12 1.501(3) . ?
C6 C13 1.496(3) . ?
C7 C8 1.405(3) . ?
C7 C9 1.409(3) . ?
C12 H12A 0.9600 . ?
C12 H12B 0.9600 . ?
C12 H12C 0.9600 . ?
C13 C18 1.385(3) . ?
C13 C14 1.389(3) . ?
C14 C15 1.379(3) . ?
C14 H14 0.9300 . ?
C15 C16 1.374(4) . ?
C15 H15 0.9300 . ?
C16 C17 1.365(4) . ?
C16 H16 0.9300 . ?
C17 C18 1.387(3) . ?
C17 H17 0.9300 . ?
C18 H18 0.9300 . ?
